data_7228098
loop_
_publ_author_name
'Ptak, Maciej'
'G\;agor, Anna'
'Sieradzki, Adam'
'Bondzior, Bartosz'
'Dere\'n, Przemys\/law Jacek'
'Ciupa, Aneta'
'Trzebiatowska, Monika'
'Maczka, Miroslaw'

_publ_section_title
;
 Effect of K+ cations on phase transitions, structural, dielectric and
 luminescent properties of [cat][K0.5Cr0.5(HCOO)3], where cat is
 protonated dimethylamine or ethylamine
;
_journal_name_full 'Phys. Chem. Chem. Phys.'
_journal_paper_doi 10.1039/C7CP01336A
_journal_year 2017
_chemical_formula_sum 'C5 H11 Cr0.5 K0.5 N O6'
_chemical_formula_weight 226.70
_space_group_crystal_system triclinic
_space_group_IT_number 2
_space_group_name_Hall '-P 1'
_space_group_name_H-M_alt 'P -1'
_symmetry_space_group_name_Hall '-P 1'
_symmetry_space_group_name_H-M 'P -1'
_atom_sites_solution_hydrogens geom
_audit_creation_method SHELXL-2014/7
_audit_update_record
;
2016-12-06 deposited with the CCDC.
2017-04-19 downloaded from the CCDC.
;
_cell_angle_alpha 63.07(10)
_cell_angle_beta 63.19(10)
_cell_angle_gamma 61.08(10)
_cell_formula_units_Z 2
_cell_length_a 8.559(8)
_cell_length_b 8.602(7)
_cell_length_c 9.156(7)
_cell_measurement_reflns_used 840
_cell_measurement_temperature 79.9(4)
_cell_measurement_theta_max 28.6390
_cell_measurement_theta_min 4.4070
_cell_volume 502.3(9)
_computing_cell_refinement
;
CrysAlisPro, Agilent Technologies,
Version 1.171.37.35h (release 09-02-2015 CrysAlis171 .NET)
(compiled Feb  9 2015,16:26:32)
;
_computing_data_collection
;
CrysAlisPro, Agilent Technologies,
Version 1.171.37.35h (release 09-02-2015 CrysAlis171 .NET)
(compiled Feb  9 2015,16:26:32)
;
_computing_data_reduction
;
CrysAlisPro, Agilent Technologies,
Version 1.171.37.35h (release 09-02-2015 CrysAlis171 .NET)
(compiled Feb  9 2015,16:26:32)
;
_computing_structure_refinement 'SHELXL-2014/7 (Sheldrick, 2014)'
_diffrn_ambient_environment N~2~
_diffrn_ambient_temperature 79.9(4)
_diffrn_detector 'CCD plate'
_diffrn_detector_area_resol_mean 10.6249
_diffrn_detector_type Atlas
_diffrn_measured_fraction_theta_full 0.960
_diffrn_measured_fraction_theta_max 0.960
_diffrn_measurement_device 'four-circle diffractometer'
_diffrn_measurement_device_type 'Xcalibur, Atlas'
_diffrn_radiation_monochromator graphite
_diffrn_radiation_probe x-ray
_diffrn_radiation_type 'Mo K\a'
_diffrn_radiation_wavelength 0.71073
_diffrn_reflns_av_R_equivalents 0.0619
_diffrn_reflns_av_unetI/netI 0.1118
_diffrn_reflns_Laue_measured_fraction_full 0.960
_diffrn_reflns_Laue_measured_fraction_max 0.960
_diffrn_reflns_limit_h_max 10
_diffrn_reflns_limit_h_min -10
_diffrn_reflns_limit_k_max 10
_diffrn_reflns_limit_k_min -10
_diffrn_reflns_limit_l_max 11
_diffrn_reflns_limit_l_min -11
_diffrn_reflns_number 8317
_diffrn_reflns_point_group_measured_fraction_full 0.960
_diffrn_reflns_point_group_measured_fraction_max 0.960
_diffrn_reflns_theta_full 25.681
_diffrn_reflns_theta_max 25.681
_diffrn_reflns_theta_min 4.399
_diffrn_source 'Enhance (Mo) X-ray Source'
_exptl_absorpt_coefficient_mu 0.834
_exptl_absorpt_correction_T_max 1.00000
_exptl_absorpt_correction_T_min 0.68793
_exptl_absorpt_correction_type multi-scan
_exptl_absorpt_process_details
;
CrysAlisPro, Agilent Technologies,
Version 1.171.37.35h (release 09-02-2015 CrysAlis171 .NET)
(compiled Feb  9 2015,16:26:32)
Empirical absorption correction using spherical harmonics,
 implemented in SCALE3 ABSPACK scaling algorithm.
;
_exptl_crystal_density_diffrn 1.499
_exptl_crystal_description prism
_exptl_crystal_F_000 235
_exptl_crystal_size_max 0.21
_exptl_crystal_size_mid 0.18
_exptl_crystal_size_min 0.17
_refine_diff_density_max 0.815
_refine_diff_density_min -1.231
_refine_diff_density_rms 0.122
_refine_ls_extinction_expression Fc^*^=kFc[1+0.001xFc^2^\l^3^/sin(2\q)]^-1/4^
_refine_ls_extinction_method 'SHELXL-2014/7 (Sheldrick 2014'
_refine_ls_goodness_of_fit_ref 1.164
_refine_ls_hydrogen_treatment constr
_refine_ls_matrix_type full
_refine_ls_number_parameters 108
_refine_ls_number_reflns 1842
_refine_ls_number_restraints 8
_refine_ls_restrained_S_all 1.168
_refine_ls_R_factor_all 0.1912
_refine_ls_R_factor_gt 0.1259
_refine_ls_shift/su_max 0.000
_refine_ls_shift/su_mean 0.000
_refine_ls_structure_factor_coef Fsqd
_refine_ls_weighting_details 'w=1/[\s^2^(Fo^2^)+(0.1744P)^2^+0.5876P] where P=(Fo^2^+2Fc^2^)/3'
_refine_ls_weighting_scheme calc
_refine_ls_wR_factor_gt 0.3297
_refine_ls_wR_factor_ref 0.4003
_reflns_Friedel_coverage 0.000
_reflns_number_gt 880
_reflns_number_total 1842
_reflns_threshold_expression 'I > 2\s(I)'
_cod_data_source_file c7cp01336a2.cif
_cod_data_source_block DMAKCr_80K
_cod_original_cell_volume 502.3(10)
_cod_original_formula_sum 'C5 H11 Cr0.50 K0.50 N O6'
_cod_database_code 7228098
_shelx_shelxl_version_number 2014/7
_shelx_space_group_comment
;
The symmetry employed for this shelxl refinement is uniquely defined
by the following loop, which should always be used as a source of
symmetry information in preference to the above space-group names.
They are only intended as comments.
;

loop_
_space_group_symop_operation_xyz
'x, y, z'
'-x, -y, -z'

loop_
_atom_site_label
_atom_site_type_symbol
_atom_site_fract_x
_atom_site_fract_y
_atom_site_fract_z
_atom_site_U_iso_or_equiv
_atom_site_adp_type
_atom_site_occupancy
_atom_site_site_symmetry_order
_atom_site_calc_flag
_atom_site_refinement_flags_posn
_atom_site_refinement_flags_adp
_atom_site_refinement_flags_occupancy
_atom_site_disorder_assembly
_atom_site_disorder_group
C4 C 0.6647(16) 0.2916(16) 0.2915(15) 0.078(3) Uiso 1 1 d . . . . .
H4 H 0.7737 0.1971 0.3148 0.094 Uiso 1 1 calc R U . . .
C5 C 0.7918(15) -0.2426(15) 0.2912(14) 0.075(3) Uiso 1 1 d . . . . .
H5 H 0.6950 -0.2772 0.3103 0.089 Uiso 1 1 calc R U . . .
C11 C 0.240(3) 0.706(3) 0.377(2) 0.080(7) Uiso 0.549(14) 1 d D . P A 1
H11A H 0.2345 0.5864 0.4059 0.120 Uiso 0.549(14) 1 calc R U P A 1
H11B H 0.1486 0.7640 0.4641 0.120 Uiso 0.549(14) 1 calc R U P A 1
H11C H 0.3627 0.6904 0.3686 0.120 Uiso 0.549(14) 1 calc R U P A 1
C21 C 0.357(3) 0.818(3) 0.055(2) 0.092(5) Uiso 0.549(14) 1 d D . P A 1
H21A H 0.4599 0.8219 0.0671 0.138 Uiso 0.549(14) 1 calc R U P A 1
H21B H 0.3167 0.9226 -0.0380 0.138 Uiso 0.549(14) 1 calc R U P A 1
H21C H 0.3946 0.7046 0.0307 0.138 Uiso 0.549(14) 1 calc R U P A 1
N1 N 0.203(2) 0.823(3) 0.2123(18) 0.101(5) Uiso 0.549(14) 1 d D . P A 1
H1A H 0.1204 0.7938 0.2060 0.121 Uiso 0.549(14) 1 calc R U P A 1
H1B H 0.1481 0.9403 0.2146 0.121 Uiso 0.549(14) 1 calc R U P A 1
C12 C 0.177(4) 0.705(3) 0.386(2) 0.065(7) Uiso 0.451(14) 1 d D . P A -1
H12A H 0.1361 0.8296 0.3893 0.098 Uiso 0.451(14) 1 calc R U P A -1
H12B H 0.2481 0.6193 0.4651 0.098 Uiso 0.451(14) 1 calc R U P A -1
H12C H 0.0696 0.6745 0.4178 0.098 Uiso 0.451(14) 1 calc R U P A -1
C22 C 0.292(4) 0.817(4) 0.042(2) 0.092(5) Uiso 0.451(14) 1 d D . P A -1
H22A H 0.1753 0.9205 0.0470 0.138 Uiso 0.451(14) 1 calc R U P A -1
H22B H 0.3053 0.7510 -0.0262 0.138 Uiso 0.451(14) 1 calc R U P A -1
H22C H 0.3931 0.8625 -0.0087 0.138 Uiso 0.451(14) 1 calc R U P A -1
N2 N 0.293(3) 0.695(3) 0.2120(19) 0.101(5) Uiso 0.451(14) 1 d D . P A -1
H2A H 0.4076 0.6659 0.2128 0.121 Uiso 0.451(14) 1 calc R U P A -1
H2B H 0.2926 0.5920 0.2112 0.121 Uiso 0.451(14) 1 calc R U P A -1
Cr1 Cr 0.5000 0.0000 0.5000 0.0714(11) Uani 1 2 d S . P . .
K2 K 0.0000 0.5000 0.0000 0.0706(12) Uani 1 2 d S . P . .
O1 O 0.3783(11) 0.0152(10) 0.3537(8) 0.075(2) Uani 1 1 d . . . . .
O2 O 0.5173(11) 0.2485(10) 0.3553(8) 0.078(2) Uani 1 1 d . . . . .
O3 O 0.7499(10) -0.1200(10) 0.3542(8) 0.074(2) Uani 1 1 d . . . . .
O4 O -0.0504(11) 0.6775(13) 0.2058(9) 0.097(3) Uani 1 1 d . . . . .
O5 O 0.1713(13) 0.1707(11) 0.2049(9) 0.097(3) Uani 1 1 d . . . . .
O6 O -0.3266(12) 0.4458(12) 0.2032(9) 0.096(3) Uani 1 1 d . . . . .
C3 C 0.2560(15) 0.1613(17) 0.2902(13) 0.075(3) Uani 1 1 d . . . . .
H3 H 0.2279 0.2705 0.3096 0.090 Uiso 1 1 calc R U . . .

loop_
_atom_site_aniso_label
_atom_site_aniso_U_11
_atom_site_aniso_U_22
_atom_site_aniso_U_33
_atom_site_aniso_U_23
_atom_site_aniso_U_13
_atom_site_aniso_U_12
Cr1 0.101(2) 0.0786(19) 0.0329(13) -0.0101(10) -0.0243(12) -0.0325(14)
K2 0.102(2) 0.077(2) 0.0257(14) -0.0060(12) -0.0248(15) -0.0297(18)
O1 0.104(5) 0.075(5) 0.040(3) -0.011(3) -0.030(4) -0.025(4)
O2 0.117(5) 0.080(5) 0.043(4) -0.015(3) -0.030(4) -0.036(4)
O3 0.104(5) 0.076(5) 0.044(4) -0.013(3) -0.028(4) -0.031(4)
O4 0.103(5) 0.139(8) 0.061(5) -0.053(5) -0.019(4) -0.037(5)
O5 0.146(7) 0.092(6) 0.055(4) -0.008(4) -0.062(5) -0.028(5)
O6 0.125(7) 0.090(6) 0.057(4) 0.004(4) -0.023(5) -0.054(5)
C3 0.083(7) 0.080(8) 0.043(5) -0.012(5) -0.017(5) -0.021(6)

loop_
_atom_type_symbol
_atom_type_description
_atom_type_scat_dispersion_real
_atom_type_scat_dispersion_imag
_atom_type_scat_source
C C 0.0033 0.0016 'International Tables Vol C Tables 4.2.6.8 and 6.1.1.4'
H H 0.0000 0.0000 'International Tables Vol C Tables 4.2.6.8 and 6.1.1.4'
N N 0.0061 0.0033 'International Tables Vol C Tables 4.2.6.8 and 6.1.1.4'
O O 0.0106 0.0060 'International Tables Vol C Tables 4.2.6.8 and 6.1.1.4'
K K 0.2009 0.2494 'International Tables Vol C Tables 4.2.6.8 and 6.1.1.4'
Cr Cr 0.3209 0.6236 'International Tables Vol C Tables 4.2.6.8 and 6.1.1.4'

loop_
_geom_angle_atom_site_label_1
_geom_angle_atom_site_label_2
_geom_angle_atom_site_label_3
_geom_angle
_geom_angle_site_symmetry_1
_geom_angle_site_symmetry_3
O1 Cr1 O1 180.0 . 2_656
O1 Cr1 O2 89.8(3) . 2_656
O1 Cr1 O2 90.2(3) 2_656 2_656
O1 Cr1 O2 90.2(3) . .
O1 Cr1 O2 89.8(3) 2_656 .
O2 Cr1 O2 180.0 2_656 .
O1 Cr1 O3 89.5(3) . 2_656
O1 Cr1 O3 90.5(3) 2_656 2_656
O2 Cr1 O3 90.4(3) 2_656 2_656
O2 Cr1 O3 89.6(3) . 2_656
O1 Cr1 O3 90.5(3) . .
O1 Cr1 O3 89.5(3) 2_656 .
O2 Cr1 O3 89.6(3) 2_656 .
O2 Cr1 O3 90.4(3) . .
O3 Cr1 O3 180.0 2_656 .
O6 K2 O6 180.0 . 2_565
O6 K2 O4 88.5(3) . .
O6 K2 O4 91.5(3) 2_565 .
O6 K2 O4 91.5(3) . 2_565
O6 K2 O4 88.5(3) 2_565 2_565
O4 K2 O4 180.0 . 2_565
O6 K2 O5 87.7(3) . .
O6 K2 O5 92.3(3) 2_565 .
O4 K2 O5 89.9(3) . .
O4 K2 O5 90.1(3) 2_565 .
O6 K2 O5 92.3(3) . 2_565
O6 K2 O5 87.7(3) 2_565 2_565
O4 K2 O5 90.1(3) . 2_565
O4 K2 O5 89.9(3) 2_565 2_565
O5 K2 O5 180.0 . 2_565
C3 O1 Cr1 125.1(7) . .
C4 O2 Cr1 126.1(8) . .
C5 O3 Cr1 126.7(7) . .

loop_
_geom_bond_atom_site_label_1
_geom_bond_atom_site_label_2
_geom_bond_distance
_geom_bond_site_symmetry_2
C4 O6 1.220(12) 1_655
C4 O2 1.289(12) .
C4 H4 0.9300 .
C5 O4 1.243(12) 1_645
C5 O3 1.254(12) .
C5 H5 0.9300 .
C11 C12 0.52(3) .
C11 N2 1.402(17) .
C11 N1 1.460(17) .
C11 H11A 0.9600 .
C11 H11B 0.9600 .
C11 H11C 0.9600 .
C21 C22 0.62(4) .
C21 N2 1.398(17) .
C21 N1 1.449(17) .
C21 H21A 0.9600 .
C21 H21B 0.9600 .
C21 H21C 0.9600 .
N1 N2 0.99(3) .
N1 C22 1.405(17) .
N1 C12 1.429(17) .
N1 H1A 0.8900 .
N1 H1B 0.8900 .
C12 N2 1.467(17) .
C12 H12A 0.9600 .
C12 H12B 0.9600 .
C12 H12C 0.9600 .
C22 N2 1.432(17) .
C22 H22A 0.9600 .
C22 H22B 0.9600 .
C22 H22C 0.9600 .
N2 H2A 0.8900 .
N2 H2B 0.8900 .
Cr1 O1 1.966(7) .
Cr1 O1 1.966(7) 2_656
Cr1 O2 1.978(7) 2_656
Cr1 O2 1.978(7) .
Cr1 O3 1.990(8) 2_656
Cr1 O3 1.990(8) .
K2 O6 2.698(9) .
K2 O6 2.698(9) 2_565
K2 O4 2.702(8) .
K2 O4 2.702(8) 2_565
K2 O5 2.710(9) .
K2 O5 2.710(9) 2_565

loop_
_geom_hbond_atom_site_label_D
_geom_hbond_atom_site_label_H
_geom_hbond_atom_site_label_A
_geom_hbond_distance_DH
_geom_hbond_distance_HA
_geom_hbond_distance_DA
_geom_hbond_angle_DHA
_geom_hbond_site_symmetry_A
N1 H1A O4 0.89 2.13 3.02(2) 170.5 .
N1 H1B O5 0.89 2.04 2.84(2) 148.3 1_565
